data_7717293
loop_
_publ_author_name
'Kundu, Gargi'
'Pramanik, Debjit'
'Dash, Soumya Ranjan'
'Kumar, Ravi'
'Sangole, Mayur'
'Tothadi, Srinu'
'Ghosh, Aryya'
'Vanka, Kumar'
'Singh, Kirandeep'
'Sen, Sakya S.'

_publ_section_title
;
 Unprecedented C-F bond cleavage in perfluoronaphthalene during
 cobaltocene reduction.
;
_journal_issue 44
_journal_name_full 'Dalton transactions (Cambridge, England : 2003)'
_journal_page_first 17789
_journal_page_last 17793
_journal_paper_doi 10.1039/d4dt02791d
_journal_volume 53
_journal_year 2024
_chemical_formula_moiety 'C84 H96 Co2 F4 N4, 3(C3 H7)'
_chemical_formula_sum 'C93 H117 Co2 F4 N4'
_chemical_formula_weight 1484.76
_space_group_crystal_system triclinic
_space_group_IT_number 2
_space_group_name_Hall '-P 1'
_space_group_name_H-M_alt 'P -1'
_atom_sites_solution_hydrogens geom
_audit_creation_date 2023-06-14
_audit_creation_method
;
Olex2 1.5
(compiled 2021.08.20 svn.r13c46975 for OlexSys, GUI svn.r6405)
;
_audit_update_record
;
2023-06-15 deposited with the CCDC.	2024-10-21 downloaded from the CCDC.
;
_cell_angle_alpha 92.130(4)
_cell_angle_beta 99.925(3)
_cell_angle_gamma 107.864(3)
_cell_formula_units_Z 2
_cell_length_a 14.0847(15)
_cell_length_b 14.5294(16)
_cell_length_c 21.074(2)
_cell_measurement_reflns_used 9083
_cell_measurement_temperature 100
_cell_measurement_theta_max 36.25
_cell_measurement_theta_min 2.46
_cell_volume 4024.6(7)
_computing_molecular_graphics 'Olex2 1.5 (Dolomanov et al., 2009)'
_computing_publication_material 'Olex2 1.5 (Dolomanov et al., 2009)'
_computing_structure_refinement 'ShelXL (Sheldrick, 2015)'
_computing_structure_solution 'SHELXT 2014/5 (Sheldrick, 2014)'
_diffrn_ambient_temperature 100
_diffrn_measured_fraction_theta_full 0.980
_diffrn_measured_fraction_theta_max 0.928
_diffrn_measurement_device_type 'Bruker D8 VENTURE Kappa Duo PHOTON II CPAD'
_diffrn_measurement_method '\f and \w scans'
_diffrn_radiation_type MoK\a
_diffrn_radiation_wavelength 0.71073
_diffrn_reflns_av_R_equivalents 0.0520
_diffrn_reflns_av_unetI/netI 0.0334
_diffrn_reflns_Laue_measured_fraction_full 0.980
_diffrn_reflns_Laue_measured_fraction_max 0.928
_diffrn_reflns_limit_h_max 23
_diffrn_reflns_limit_h_min -23
_diffrn_reflns_limit_k_max 24
_diffrn_reflns_limit_k_min -24
_diffrn_reflns_limit_l_max 35
_diffrn_reflns_limit_l_min -35
_diffrn_reflns_number 252002
_diffrn_reflns_point_group_measured_fraction_full 0.980
_diffrn_reflns_point_group_measured_fraction_max 0.928
_diffrn_reflns_theta_full 25.242
_diffrn_reflns_theta_max 37.323
_diffrn_reflns_theta_min 1.947
_diffrn_standards_number 0
_exptl_absorpt_coefficient_mu 0.469
_exptl_absorpt_correction_T_max 0.7472
_exptl_absorpt_correction_T_min 0.6849
_exptl_absorpt_correction_type multi-scan
_exptl_absorpt_process_details
'SADABS-2014/5 (Bruker,2014/5) was used for absorption correction. wR2(int) was 0.1040 before and 0.0631 after correction. The Ratio of minimum to maximum transmission is 0.9166. The \l/2 correction factor is Not present.'
_exptl_crystal_colour red
_exptl_crystal_colour_primary red
_exptl_crystal_density_diffrn 1.225
_exptl_crystal_description block
_exptl_crystal_F_000 1586
_exptl_crystal_size_max 0.27
_exptl_crystal_size_mid 0.12
_exptl_crystal_size_min 0.11
_refine_diff_density_max 1.205
_refine_diff_density_min -2.218
_refine_diff_density_rms 0.192
_refine_ls_extinction_method none
_refine_ls_goodness_of_fit_ref 1.105
_refine_ls_hydrogen_treatment constr
_refine_ls_matrix_type full
_refine_ls_number_parameters 958
_refine_ls_number_reflns 38853
_refine_ls_number_restraints 0
_refine_ls_restrained_S_all 1.105
_refine_ls_R_factor_all 0.0673
_refine_ls_R_factor_gt 0.0509
_refine_ls_shift/su_max 0.001
_refine_ls_shift/su_mean 0.000
_refine_ls_structure_factor_coef Fsqd
_refine_ls_weighting_details 'w=1/[\s^2^(Fo^2^)+(0.0915P)^2^+2.2618P] where P=(Fo^2^+2Fc^2^)/3'
_refine_ls_weighting_scheme calc
_refine_ls_wR_factor_gt 0.1530
_refine_ls_wR_factor_ref 0.1714
_reflns_Friedel_coverage 0.000
_reflns_number_gt 31558
_reflns_number_total 38853
_reflns_threshold_expression 'I > 2\s(I)'
_cod_data_source_file d4dt02791d2.cif
_cod_data_source_block mo_gk_octacobaltrepeat_0m
_cod_depositor_comments 'Adding full bibliography for 7717291--7717293.cif.'
_cod_original_cell_volume 4024.6(8)
_cod_database_code 7717293
_shelx_shelxl_version_number 2018/3
_shelx_space_group_comment
;
The symmetry employed for this shelxl refinement is uniquely defined
by the following loop, which should always be used as a source of
symmetry information in preference to the above space-group names.
They are only intended as comments.
;
_shelx_estimated_absorpt_t_max 0.950
_shelx_estimated_absorpt_t_min 0.884
_olex2_refinement_description
;
1. Others
 Sof(C92)=Sof(H92A)=Sof(H92B)=Sof(H92C)=1-FVAR(1)
 Sof(C93)=Sof(H93A)=Sof(H93B)=Sof(H93C)=FVAR(1)
2.a Ternary CH refined with riding coordinates:
 C69(H69), C70(H70), C71(H71), C78(H78), C73(H73), C72(H72), C45(H45),
 C60(H60), C22(H22), C56(H56), C53(H53), C75(H75), C74(H74), C31(H31), C76(H76),
  C34(H34), C77(H77), C18(H18)
2.b Secondary CH2 refined with riding coordinates:
 C39(H39A,H39B), C95(H95A,H95B), C38(H38A,H38B), C21(H21A,H21B), C86(H86A,
 H86B), C89(H89A,H89B), C85(H85A,H85B), C88(H88A,H88B), C90(H90A,H90B),
 C91(H91A,H91B)
2.c Aromatic/amide H refined with riding coordinates:
 C15(H15), C64(H64), C16(H16), C66(H66), C51(H51), C14(H14), C67(H67),
 C63(H63), C65(H65), C27(H27), C81(H81), C50(H50), C59(H59), C80(H80), C29(H29),
  C28(H28), C44(H44), C42(H42), C79(H79), C43(H43), C82(H82), C83(H83)
2.d Idealised Me refined as rotating group:
 C24(H24A,H24B,H24C), C23(H23A,H23B,H23C), C55(H55A,H55B,H55C), C32(H32A,H32B,
 H32C), C58(H58A,H58B,H58C), C57(H57A,H57B,H57C), C54(H54A,H54B,H54C), C36(H36A,
 H36B,H36C), C61(H61A,H61B,H61C), C35(H35A,H35B,H35C), C33(H33A,H33B,H33C),
 C62(H62A,H62B,H62C), C46(H46A,H46B,H46C), C47(H47A,H47B,H47C), C20(H20A,H20B,
 H20C), C19(H19A,H19B,H19C), C84(H84A,H84B,H84C), C87(H87A,H87B,H87C), C93(H93A,
 H93B,H93C), C92(H92A,H92B,H92C)
;
_olex2_submission_special_instructions 'No special instructions were received'

loop_
_space_group_symop_operation_xyz
'x, y, z'
'-x, -y, -z'

loop_
_atom_site_label
_atom_site_type_symbol
_atom_site_fract_x
_atom_site_fract_y
_atom_site_fract_z
_atom_site_U_iso_or_equiv
_atom_site_adp_type
_atom_site_occupancy
_atom_site_site_symmetry_order
_atom_site_calc_flag
_atom_site_refinement_flags_posn
_atom_site_refinement_flags_adp
_atom_site_refinement_flags_occupancy
_atom_site_disorder_assembly
_atom_site_disorder_group
Co1 Co 0.22197(2) 0.61825(2) 0.16778(2) 0.01163(4) Uani 1 1 d . . . . .
Co2 Co 0.56909(2) 0.33706(2) 0.49435(2) 0.01900(4) Uani 1 1 d . . . . .
F1 F 0.27819(5) 0.32359(5) 0.13384(3) 0.01234(11) Uani 1 1 d . . . . .
F2 F 0.56155(5) 0.64212(5) 0.17968(4) 0.01426(12) Uani 1 1 d . . . . .
F4 F 0.35294(6) 0.15452(5) 0.31264(4) 0.01740(14) Uani 1 1 d . . . . .
F3 F 0.67694(6) 0.42476(6) 0.30651(4) 0.01940(15) Uani 1 1 d . . . . .
N2 N 0.75874(7) 0.63909(7) 0.18183(5) 0.01241(15) Uani 1 1 d . . . . .
N1 N 0.81212(7) 0.59111(8) 0.27774(5) 0.01292(15) Uani 1 1 d . . . . .
N4 N 0.21858(7) 0.05024(7) 0.20207(5) 0.01423(16) Uani 1 1 d . . . . .
N3 N 0.14377(7) 0.15113(7) 0.15209(5) 0.01313(15) Uani 1 1 d . . . . .
C1 C 0.42406(7) 0.39690(7) 0.21261(5) 0.00967(15) Uani 1 1 d . . . . .
C48 C 0.70845(8) 0.62468(8) 0.11576(5) 0.01199(16) Uani 1 1 d . . . . .
C6 C 0.50293(8) 0.38323(8) 0.26271(5) 0.01082(15) Uani 1 1 d . . . . .
C8 C 0.62770(8) 0.52893(8) 0.23291(5) 0.01158(16) Uani 1 1 d . . . . .
C69 C 0.37082(9) 0.63789(8) 0.17900(7) 0.01661(19) Uani 1 1 d . . . . .
H69 H 0.419070 0.692066 0.161369 0.020 Uiso 1 1 calc R . . . .
C52 C 0.68278(8) 0.53418(9) 0.07991(5) 0.01332(17) Uani 1 1 d . . . . .
C2 C 0.34044(8) 0.31848(7) 0.18960(5) 0.01001(15) Uani 1 1 d . . . . .
C7 C 0.59941(8) 0.44558(8) 0.26865(5) 0.01265(16) Uani 1 1 d . . . . .
C70 C 0.35395(8) 0.53051(8) 0.16047(5) 0.01126(15) Uani 1 1 d . . . . .
H70 H 0.336089 0.516227 0.112332 0.014 Uiso 1 1 calc R . . . .
C13 C 0.05257(8) 0.25927(8) 0.10924(6) 0.01317(17) Uani 1 1 d . . . . .
C12 C 0.09197(8) 0.21934(8) 0.16358(5) 0.01294(16) Uani 1 1 d . . . . .
C49 C 0.68906(9) 0.70499(9) 0.08709(6) 0.01568(18) Uani 1 1 d . . . . .
C71 C 0.25797(8) 0.49590(8) 0.18946(6) 0.01354(17) Uani 1 1 d . . . . .
H71 H 0.208086 0.428872 0.179623 0.016 Uiso 1 1 calc R . . . .
C9 C 0.54026(8) 0.55028(8) 0.19798(5) 0.01091(15) Uani 1 1 d . . . . .
C37 C 0.72704(8) 0.58349(8) 0.23085(5) 0.01118(15) Uani 1 1 d . . . . .
C25 C 0.29566(9) 0.00508(8) 0.21653(6) 0.01423(17) Uani 1 1 d . . . . .
C10 C 0.44228(7) 0.49283(7) 0.18819(5) 0.00996(15) Uani 1 1 d . . . . .
C17 C 0.07485(9) 0.24025(10) 0.22569(6) 0.01724(19) Uani 1 1 d . . . . .
C4 C 0.38638(8) 0.22876(8) 0.27643(5) 0.01215(16) Uani 1 1 d . . . . .
C3 C 0.31645(8) 0.22661(7) 0.21687(5) 0.01099(15) Uani 1 1 d . . . . .
C15 C -0.02264(11) 0.34153(11) 0.17858(7) 0.0219(2) Uani 1 1 d . . . . .
H15 H -0.062097 0.382874 0.183770 0.026 Uiso 1 1 calc R . . . .
C30 C 0.36122(9) 0.00496(8) 0.17343(6) 0.01614(19) Uani 1 1 d . . . . .
C26 C 0.29748(10) -0.04469(8) 0.27272(6) 0.0183(2) Uani 1 1 d . . . . .
C64 C 0.11935(10) 0.59359(10) 0.08126(7) 0.0200(2) Uani 1 1 d . . . . .
H64 H 0.107225 0.543019 0.048047 0.024 Uiso 1 1 calc R . . . .
C78 C 0.48759(11) 0.24035(10) 0.41790(6) 0.0206(2) Uani 1 1 d . . . . .
H78 H 0.480769 0.169701 0.416326 0.025 Uiso 1 1 calc R . . . .
C16 C 0.01842(11) 0.30308(11) 0.23186(7) 0.0216(2) Uani 1 1 d . . . . .
H16 H 0.007909 0.319879 0.273497 0.026 Uiso 1 1 calc R . . . .
C66 C 0.06812(9) 0.58869(10) 0.13473(7) 0.0206(2) Uani 1 1 d . . . . .
H66 H 0.016859 0.533536 0.143707 0.025 Uiso 1 1 calc R . . . .
C73 C 0.33975(10) 0.64838(10) 0.23931(7) 0.0203(2) Uani 1 1 d . . . . .
H73 H 0.365827 0.706988 0.271515 0.024 Uiso 1 1 calc R . . . .
C72 C 0.26704(11) 0.55810(10) 0.24544(6) 0.0189(2) Uani 1 1 d . . . . .
H72 H 0.231276 0.540946 0.282529 0.023 Uiso 1 1 calc R . . . .
C51 C 0.63323(9) 0.52443(10) 0.01539(6) 0.0179(2) Uani 1 1 d . . . . .
H51 H 0.611759 0.462783 -0.008921 0.022 Uiso 1 1 calc R . . . .
C24 C 0.10976(10) 0.33256(10) 0.00990(6) 0.0192(2) Uani 1 1 d . . . . .
H24A H 0.054000 0.359512 -0.001859 0.029 Uiso 1 1 calc GR . . . .
H24B H 0.133587 0.318071 -0.029169 0.029 Uiso 1 1 calc GR . . . .
H24C H 0.165820 0.379915 0.039974 0.029 Uiso 1 1 calc GR . . . .
C14 C -0.00586(9) 0.31938(10) 0.11784(7) 0.0179(2) Uani 1 1 d . . . . .
H14 H -0.034500 0.345446 0.081460 0.021 Uiso 1 1 calc R . . . .
C67 C 0.10697(9) 0.68032(10) 0.17208(7) 0.0195(2) Uani 1 1 d . . . . .
H67 H 0.085030 0.697617 0.209645 0.023 Uiso 1 1 calc R . . . .
C63 C 0.18436(9) 0.74154(9) 0.14341(7) 0.0178(2) Uani 1 1 d . . . . .
H63 H 0.224298 0.806541 0.158857 0.021 Uiso 1 1 calc R . . . .
C65 C 0.19146(10) 0.68766(10) 0.08693(6) 0.0187(2) Uani 1 1 d . . . . .
H65 H 0.236739 0.711051 0.058258 0.022 Uiso 1 1 calc R . . . .
C45 C 0.73249(12) 0.73945(11) 0.33217(8) 0.0240(2) Uani 1 1 d . . . . .
H45 H 0.731021 0.721417 0.285672 0.029 Uiso 1 1 calc R . . . .
C94 C 0.77939(11) 0.67419(10) 0.37223(6) 0.0210(2) Uani 1 1 d . . . . .
C27 C 0.36810(12) -0.09416(10) 0.28531(7) 0.0242(3) Uani 1 1 d . . . . .
H27 H 0.370184 -0.128943 0.322536 0.029 Uiso 1 1 calc R . . . .
C5 C 0.47383(8) 0.30053(8) 0.30119(5) 0.01206(16) Uani 1 1 d . . . . .
C40 C 0.81745(9) 0.60529(9) 0.34587(5) 0.01480(18) Uani 1 1 d . . . . .
C39 C 0.90444(8) 0.63650(10) 0.25203(6) 0.01626(19) Uani 1 1 d . . . . .
H39A H 0.929659 0.586896 0.233601 0.020 Uiso 1 1 calc R . . . .
H39B H 0.959046 0.679891 0.285973 0.020 Uiso 1 1 calc R . . . .
C95 C 0.08111(9) 0.05247(9) 0.12400(6) 0.0180(2) Uani 1 1 d . . . . .
H95A H 0.095952 0.037216 0.081325 0.022 Uiso 1 1 calc R . . . .
H95B H 0.007705 0.044158 0.119191 0.022 Uiso 1 1 calc R . . . .
C81 C 0.61259(13) 0.38451(14) 0.59347(7) 0.0291(3) Uani 1 1 d . . . . .
H81 H 0.578964 0.414751 0.618911 0.035 Uiso 1 1 calc R . . . .
C60 C 0.91245(10) 0.48006(10) 0.35746(6) 0.0200(2) Uani 1 1 d . . . . .
H60 H 0.884407 0.467802 0.309884 0.024 Uiso 1 1 calc R . . . .
C11 C 0.23188(8) 0.14690(8) 0.19175(5) 0.01174(16) Uani 1 1 d . . . . .
C22 C 0.07204(9) 0.23903(9) 0.04233(6) 0.01511(18) Uani 1 1 d . . . . .
H22 H 0.126094 0.207038 0.047078 0.018 Uiso 1 1 calc R . . . .
C23 C -0.02392(11) 0.16937(11) -0.00134(7) 0.0247(3) Uani 1 1 d . . . . .
H23A H -0.047349 0.109245 0.019227 0.037 Uiso 1 1 calc GR . . . .
H23B H -0.008214 0.154348 -0.043276 0.037 Uiso 1 1 calc GR . . . .
H23C H -0.077394 0.200083 -0.007808 0.037 Uiso 1 1 calc GR . . . .
C38 C 0.86752(8) 0.69379(9) 0.19965(6) 0.01633(19) Uani 1 1 d . . . . .
H38A H 0.878759 0.761499 0.216663 0.020 Uiso 1 1 calc R . . . .
H38B H 0.901781 0.694400 0.162328 0.020 Uiso 1 1 calc R . . . .
C50 C 0.64424(10) 0.69235(11) 0.02160(6) 0.0205(2) Uani 1 1 d . . . . .
H50 H 0.633711 0.746346 0.000887 0.025 Uiso 1 1 calc R . . . .
C56 C 0.71159(9) 0.44859(9) 0.10657(6) 0.01601(18) Uani 1 1 d . . . . .
H56 H 0.748816 0.468768 0.152300 0.019 Uiso 1 1 calc R . . . .
C59 C 0.61477(10) 0.60251(12) -0.01383(6) 0.0211(2) Uani 1 1 d . . . . .
H59 H 0.582048 0.594634 -0.057961 0.025 Uiso 1 1 calc R . . . .
C41 C 0.86875(10) 0.55254(10) 0.38549(6) 0.0180(2) Uani 1 1 d . . . . .
C53 C 0.71546(10) 0.80306(10) 0.12537(8) 0.0210(2) Uani 1 1 d . . . . .
H53 H 0.732963 0.794056 0.172271 0.025 Uiso 1 1 calc R . . . .
C75 C 0.54721(12) 0.40033(10) 0.41190(6) 0.0224(2) Uani 1 1 d . . . . .
H75 H 0.590585 0.466316 0.404615 0.027 Uiso 1 1 calc R . . . .
C74 C 0.53470(9) 0.30659(9) 0.36979(6) 0.01529(18) Uani 1 1 d . . . . .
H74 H 0.603091 0.301004 0.367568 0.018 Uiso 1 1 calc R . . . .
C80 C 0.68804(13) 0.43245(13) 0.55870(8) 0.0301(3) Uani 1 1 d . . . . .
H80 H 0.712485 0.500519 0.555892 0.036 Uiso 1 1 calc R . . . .
C31 C 0.22471(12) -0.04512(9) 0.31849(7) 0.0222(2) Uani 1 1 d . . . . .
H31 H 0.193042 0.006475 0.307117 0.027 Uiso 1 1 calc R . . . .
C29 C 0.43265(10) -0.04397(10) 0.18908(8) 0.0224(2) Uani 1 1 d . . . . .
H29 H 0.479662 -0.043283 0.161597 0.027 Uiso 1 1 calc R . . . .
C76 C 0.46352(13) 0.38380(13) 0.44506(7) 0.0288(3) Uani 1 1 d . . . . .
H76 H 0.435596 0.433882 0.461005 0.035 Uiso 1 1 calc R . . . .
C34 C 0.35517(10) 0.05072(9) 0.11005(6) 0.0184(2) Uani 1 1 d . . . . .
H34 H 0.299024 0.079974 0.106570 0.022 Uiso 1 1 calc R . . . .
C77 C 0.42619(11) 0.28182(14) 0.44920(7) 0.0276(3) Uani 1 1 d . . . . .
H77 H 0.366866 0.246122 0.468515 0.033 Uiso 1 1 calc R . . . .
C28 C 0.43564(12) -0.09343(11) 0.24420(8) 0.0263(3) Uani 1 1 d . . . . .
H28 H 0.483965 -0.126847 0.253822 0.032 Uiso 1 1 calc R . . . .
C55 C 0.80879(13) 0.87705(12) 0.10735(11) 0.0320(3) Uani 1 1 d . . . . .
H55A H 0.866152 0.851435 0.114026 0.048 Uiso 1 1 calc GR . . . .
H55B H 0.826720 0.938226 0.134719 0.048 Uiso 1 1 calc GR . . . .
H55C H 0.792974 0.888666 0.061813 0.048 Uiso 1 1 calc GR . . . .
C32 C 0.13868(14) -0.14254(11) 0.31025(8) 0.0300(3) Uani 1 1 d . . . . .
H32A H 0.103866 -0.157100 0.264847 0.045 Uiso 1 1 calc GR . . . .
H32B H 0.090066 -0.138514 0.337531 0.045 Uiso 1 1 calc GR . . . .
H32C H 0.167201 -0.194180 0.323132 0.045 Uiso 1 1 calc GR . . . .
C44 C 0.79112(14) 0.68572(13) 0.43990(7) 0.0300(3) Uani 1 1 d . . . . .
H44 H 0.763929 0.729730 0.459031 0.036 Uiso 1 1 calc R . . . .
C58 C 0.78326(11) 0.42191(12) 0.06744(8) 0.0245(3) Uani 1 1 d . . . . .
H58A H 0.749397 0.405080 0.021927 0.037 Uiso 1 1 calc GR . . . .
H58B H 0.800883 0.366195 0.084501 0.037 Uiso 1 1 calc GR . . . .
H58C H 0.845292 0.477410 0.070877 0.037 Uiso 1 1 calc GR . . . .
C57 C 0.61800(11) 0.36017(10) 0.10658(8) 0.0231(2) Uani 1 1 d . . . . .
H57A H 0.573448 0.378010 0.132268 0.035 Uiso 1 1 calc GR . . . .
H57B H 0.639665 0.307517 0.125428 0.035 Uiso 1 1 calc GR . . . .
H57C H 0.581030 0.338464 0.062036 0.035 Uiso 1 1 calc GR . . . .
C42 C 0.88085(13) 0.56917(12) 0.45231(6) 0.0266(3) Uani 1 1 d . . . . .
H42 H 0.916625 0.535325 0.479732 0.032 Uiso 1 1 calc R . . . .
C79 C 0.72124(12) 0.36144(15) 0.52856(8) 0.0309(3) Uani 1 1 d . . . . .
H79 H 0.772446 0.373564 0.503064 0.037 Uiso 1 1 calc R . . . .
C18 C 0.10860(12) 0.19458(14) 0.28528(7) 0.0266(3) Uani 1 1 d . . . . .
H18 H 0.148552 0.153017 0.272671 0.032 Uiso 1 1 calc R . . . .
C21 C 0.11381(9) -0.01049(9) 0.17406(7) 0.0187(2) Uani 1 1 d . . . . .
H21A H 0.070461 -0.022355 0.207160 0.022 Uiso 1 1 calc R . . . .
H21B H 0.112033 -0.073527 0.153496 0.022 Uiso 1 1 calc R . . . .
C43 C 0.84161(16) 0.63420(13) 0.47947(7) 0.0330(3) Uani 1 1 d . . . . .
H43 H 0.849193 0.643611 0.525142 0.040 Uiso 1 1 calc R . . . .
C54 C 0.62572(13) 0.84349(12) 0.11641(10) 0.0296(3) Uani 1 1 d . . . . .
H54A H 0.608671 0.855386 0.071038 0.044 Uiso 1 1 calc GR . . . .
H54B H 0.644507 0.904546 0.144038 0.044 Uiso 1 1 calc GR . . . .
H54C H 0.566719 0.796333 0.128437 0.044 Uiso 1 1 calc GR . . . .
C82 C 0.59626(14) 0.28400(14) 0.58363(8) 0.0315(3) Uani 1 1 d . . . . .
H82 H 0.548653 0.234383 0.600608 0.038 Uiso 1 1 calc R . . . .
C83 C 0.66362(15) 0.26971(15) 0.54377(9) 0.0337(3) Uani 1 1 d . . . . .
H83 H 0.668872 0.208839 0.529807 0.040 Uiso 1 1 calc R . . . .
C36 C 0.45313(13) 0.13209(12) 0.10863(9) 0.0301(3) Uani 1 1 d . . . . .
H36A H 0.465722 0.181992 0.144425 0.045 Uiso 1 1 calc GR . . . .
H36B H 0.446781 0.160914 0.067437 0.045 Uiso 1 1 calc GR . . . .
H36C H 0.509945 0.105738 0.113131 0.045 Uiso 1 1 calc GR . . . .
C61 C 0.88187(12) 0.38244(12) 0.38660(8) 0.0264(3) Uani 1 1 d . . . . .
H61A H 0.914519 0.391219 0.432382 0.040 Uiso 1 1 calc GR . . . .
H61B H 0.903709 0.335317 0.363318 0.040 Uiso 1 1 calc GR . . . .
H61C H 0.807860 0.358452 0.382716 0.040 Uiso 1 1 calc GR . . . .
C35 C 0.32849(16) -0.02629(13) 0.05237(8) 0.0321(3) Uani 1 1 d . . . . .
H35A H 0.381828 -0.057022 0.054922 0.048 Uiso 1 1 calc GR . . . .
H35B H 0.323207 0.004638 0.011941 0.048 Uiso 1 1 calc GR . . . .
H35C H 0.263386 -0.075665 0.053402 0.048 Uiso 1 1 calc GR . . . .
C33 C 0.27887(15) -0.02165(12) 0.38948(8) 0.0320(3) Uani 1 1 d . . . . .
H33A H 0.308351 -0.072594 0.402539 0.048 Uiso 1 1 calc GR . . . .
H33B H 0.229892 -0.018344 0.416644 0.048 Uiso 1 1 calc GR . . . .
H33C H 0.333025 0.041012 0.394675 0.048 Uiso 1 1 calc GR . . . .
C62 C 1.02884(11) 0.52138(14) 0.36687(9) 0.0306(3) Uani 1 1 d . . . . .
H62A H 1.047559 0.580352 0.344487 0.046 Uiso 1 1 calc GR . . . .
H62B H 1.055086 0.473019 0.348964 0.046 Uiso 1 1 calc GR . . . .
H62C H 1.058096 0.537117 0.413148 0.046 Uiso 1 1 calc GR . . . .
C46 C 0.79832(17) 0.84659(13) 0.34859(11) 0.0376(4) Uani 1 1 d . . . . .
H46A H 0.800556 0.866695 0.393871 0.056 Uiso 1 1 calc GR . . . .
H46B H 0.768933 0.887042 0.320386 0.056 Uiso 1 1 calc GR . . . .
H46C H 0.867417 0.854283 0.341955 0.056 Uiso 1 1 calc GR . . . .
C47 C 0.62246(14) 0.72365(16) 0.33995(10) 0.0361(4) Uani 1 1 d . . . . .
H47A H 0.582118 0.655385 0.327248 0.054 Uiso 1 1 calc GR . . . .
H47B H 0.593607 0.765066 0.312335 0.054 Uiso 1 1 calc GR . . . .
H47C H 0.621363 0.740414 0.385234 0.054 Uiso 1 1 calc GR . . . .
C20 C 0.17893(19) 0.2726(2) 0.33862(9) 0.0492(6) Uani 1 1 d . . . . .
H20A H 0.236426 0.313476 0.321470 0.074 Uiso 1 1 calc GR . . . .
H20B H 0.204258 0.241238 0.375174 0.074 Uiso 1 1 calc GR . . . .
H20C H 0.140928 0.312994 0.353202 0.074 Uiso 1 1 calc GR . . . .
C19 C 0.01581(19) 0.1282(2) 0.30870(13) 0.0549(7) Uani 1 1 d . . . . .
H19A H -0.024272 0.167235 0.322151 0.082 Uiso 1 1 calc GR . . . .
H19B H 0.038848 0.095834 0.345460 0.082 Uiso 1 1 calc GR . . . .
H19C H -0.026268 0.079218 0.273423 0.082 Uiso 1 1 calc GR . . . .
C84 C -0.0980(2) 0.1724(2) 0.49983(16) 0.0564(6) Uani 1 1 d . . . . .
H84A H -0.110223 0.217588 0.468414 0.085 Uiso 1 1 calc GR . . . .
H84B H -0.056550 0.209289 0.540390 0.085 Uiso 1 1 calc GR . . . .
H84C H -0.163195 0.130743 0.508026 0.085 Uiso 1 1 calc GR . . . .
C86 C -0.0310(2) 0.0292(2) 0.51152(11) 0.0469(5) Uani 1 1 d . . . . .
H86A H -0.099606 -0.015918 0.512114 0.056 Uiso 1 1 calc R . . . .
H86B H 0.000801 0.056345 0.556713 0.056 Uiso 1 1 calc R . . . .
C89 C 0.6341(3) 0.08279(19) 0.3572(2) 0.0764(12) Uani 1 1 d . . . . .
H89A H 0.665174 0.144482 0.385471 0.092 Uiso 1 1 calc R . . . .
H89B H 0.562927 0.077866 0.338790 0.092 Uiso 1 1 calc R . . . .
C85 C -0.0429(2) 0.1105(2) 0.47322(13) 0.0556(6) Uani 1 1 d . . . . .
H85A H -0.079862 0.082899 0.428913 0.067 Uiso 1 1 calc R . . . .
H85B H 0.025545 0.153020 0.469648 0.067 Uiso 1 1 calc R . . . .
C88 C 0.6349(3) -0.0016(2) 0.3972(2) 0.0723(11) Uani 1 1 d . . . . .
H88A H 0.607338 -0.063079 0.368509 0.087 Uiso 1 1 calc R . . . .
H88B H 0.705765 0.005328 0.417640 0.087 Uiso 1 1 calc R . . . .
C90 C 0.6926(2) 0.0843(2) 0.3021(2) 0.0856(15) Uani 1 1 d . . . . .
H90A H 0.664397 0.020264 0.276208 0.103 Uiso 1 1 calc R . . . .
H90B H 0.764460 0.092895 0.321151 0.103 Uiso 1 1 calc R . . . .
C91 C 0.6897(3) 0.1634(2) 0.2565(3) 0.104(2) Uani 1 1 d . . . . .
H91A H 0.728223 0.227992 0.279976 0.125 Uiso 1 1 calc R . . A 2
H91B H 0.618463 0.161573 0.241669 0.125 Uiso 1 1 calc R . . A 2
C87 C 0.5775(4) -0.0056(3) 0.4447(2) 0.0984(17) Uani 1 1 d . . . . .
H87A H 0.505767 -0.020363 0.424456 0.148 Uiso 1 1 calc GR . . . .
H87B H 0.600885 0.057142 0.470891 0.148 Uiso 1 1 calc GR . . . .
H87C H 0.585170 -0.056550 0.472466 0.148 Uiso 1 1 calc GR . . . .
C93 C 0.7558(6) 0.1973(7) 0.2330(4) 0.031(2) Uani 0.212(10) 1 d . . P B 1
H93A H 0.819262 0.208827 0.264328 0.046 Uiso 0.212(10) 1 calc GR . P B 1
H93B H 0.751585 0.259190 0.217899 0.046 Uiso 0.212(10) 1 calc GR . P B 1
H93C H 0.754434 0.153556 0.196037 0.046 Uiso 0.212(10) 1 calc GR . P B 1
C92 C 0.7415(3) 0.1465(4) 0.1910(3) 0.092(3) Uani 0.788(10) 1 d . . P B 2
H92A H 0.801999 0.127185 0.205163 0.139 Uiso 0.788(10) 1 calc GR . P B 2
H92B H 0.760572 0.207261 0.170478 0.139 Uiso 0.788(10) 1 calc GR . P B 2
H92C H 0.691522 0.095519 0.159837 0.139 Uiso 0.788(10) 1 calc GR . P B 2

loop_
_atom_site_aniso_label
_atom_site_aniso_U_11
_atom_site_aniso_U_22
_atom_site_aniso_U_33
_atom_site_aniso_U_23
_atom_site_aniso_U_13
_atom_site_aniso_U_12
Co1 0.00922(6) 0.01128(6) 0.01434(7) 0.00069(5) 0.00110(5) 0.00391(5)
Co2 0.01867(8) 0.02305(9) 0.01206(7) 0.00167(6) -0.00125(5) 0.00429(6)
F1 0.0111(3) 0.0129(3) 0.0106(3) 0.0013(2) -0.0035(2) 0.0031(2)
F2 0.0094(3) 0.0124(3) 0.0208(3) 0.0066(2) 0.0038(2) 0.0022(2)
F4 0.0197(3) 0.0110(3) 0.0149(3) 0.0050(2) -0.0027(2) -0.0017(2)
F3 0.0098(3) 0.0237(4) 0.0213(3) 0.0106(3) -0.0028(2) 0.0026(3)
N2 0.0075(3) 0.0167(4) 0.0109(3) 0.0034(3) 0.0014(3) 0.0007(3)
N1 0.0070(3) 0.0198(4) 0.0099(3) 0.0019(3) 0.0003(3) 0.0020(3)
N4 0.0116(4) 0.0090(3) 0.0187(4) 0.0006(3) -0.0022(3) 0.0012(3)
N3 0.0105(3) 0.0109(3) 0.0154(4) -0.0018(3) -0.0031(3) 0.0031(3)
C1 0.0084(3) 0.0107(4) 0.0091(3) 0.0019(3) 0.0002(3) 0.0025(3)
C48 0.0089(4) 0.0159(4) 0.0115(4) 0.0045(3) 0.0024(3) 0.0038(3)
C6 0.0080(3) 0.0125(4) 0.0103(4) 0.0030(3) -0.0004(3) 0.0020(3)
C8 0.0070(3) 0.0155(4) 0.0109(4) 0.0035(3) 0.0011(3) 0.0017(3)
C69 0.0101(4) 0.0115(4) 0.0271(6) 0.0051(4) 0.0008(4) 0.0030(3)
C52 0.0105(4) 0.0175(4) 0.0119(4) 0.0026(3) 0.0020(3) 0.0042(3)
C2 0.0089(3) 0.0109(4) 0.0090(3) 0.0008(3) -0.0013(3) 0.0030(3)
C7 0.0083(4) 0.0166(4) 0.0114(4) 0.0047(3) -0.0008(3) 0.0026(3)
C70 0.0085(4) 0.0133(4) 0.0114(4) 0.0030(3) 0.0009(3) 0.0029(3)
C13 0.0093(4) 0.0137(4) 0.0156(4) 0.0008(3) 0.0004(3) 0.0036(3)
C12 0.0098(4) 0.0134(4) 0.0146(4) 0.0001(3) 0.0008(3) 0.0034(3)
C49 0.0131(4) 0.0181(5) 0.0181(5) 0.0082(4) 0.0056(3) 0.0061(4)
C71 0.0101(4) 0.0121(4) 0.0193(5) 0.0029(3) 0.0049(3) 0.0035(3)
C9 0.0083(4) 0.0124(4) 0.0114(4) 0.0030(3) 0.0016(3) 0.0024(3)
C37 0.0077(3) 0.0147(4) 0.0100(4) 0.0022(3) 0.0010(3) 0.0021(3)
C25 0.0138(4) 0.0093(4) 0.0170(4) 0.0020(3) -0.0020(3) 0.0025(3)
C10 0.0080(3) 0.0112(4) 0.0099(4) 0.0020(3) 0.0006(3) 0.0024(3)
C17 0.0156(5) 0.0216(5) 0.0156(4) 0.0014(4) 0.0037(4) 0.0071(4)
C4 0.0122(4) 0.0109(4) 0.0114(4) 0.0023(3) -0.0005(3) 0.0022(3)
C3 0.0106(4) 0.0094(4) 0.0108(4) 0.0005(3) -0.0012(3) 0.0021(3)
C15 0.0203(5) 0.0232(6) 0.0275(6) 0.0027(5) 0.0094(5) 0.0118(5)
C30 0.0131(4) 0.0120(4) 0.0212(5) 0.0024(4) -0.0009(4) 0.0032(3)
C26 0.0220(5) 0.0102(4) 0.0186(5) 0.0030(3) -0.0022(4) 0.0025(4)
C64 0.0189(5) 0.0200(5) 0.0203(5) -0.0026(4) -0.0041(4) 0.0098(4)
C78 0.0213(5) 0.0193(5) 0.0156(5) 0.0041(4) -0.0011(4) 0.0007(4)
C16 0.0214(5) 0.0260(6) 0.0211(5) 0.0012(4) 0.0088(4) 0.0105(5)
C66 0.0112(4) 0.0184(5) 0.0298(6) -0.0013(4) 0.0003(4) 0.0033(4)
C73 0.0205(5) 0.0176(5) 0.0205(5) -0.0055(4) -0.0061(4) 0.0092(4)
C72 0.0245(5) 0.0228(5) 0.0150(5) 0.0037(4) 0.0057(4) 0.0142(5)
C51 0.0133(4) 0.0263(6) 0.0126(4) 0.0010(4) 0.0013(3) 0.0047(4)
C24 0.0172(5) 0.0240(5) 0.0170(5) 0.0050(4) 0.0024(4) 0.0076(4)
C14 0.0143(4) 0.0201(5) 0.0223(5) 0.0040(4) 0.0047(4) 0.0089(4)
C67 0.0124(4) 0.0207(5) 0.0265(6) -0.0018(4) 0.0042(4) 0.0072(4)
C63 0.0153(4) 0.0140(4) 0.0244(5) 0.0007(4) 0.0009(4) 0.0069(4)
C65 0.0207(5) 0.0199(5) 0.0182(5) 0.0051(4) 0.0022(4) 0.0109(4)
C45 0.0241(6) 0.0225(6) 0.0269(6) -0.0025(5) 0.0056(5) 0.0097(5)
C94 0.0223(5) 0.0227(5) 0.0172(5) -0.0022(4) 0.0051(4) 0.0058(4)
C27 0.0287(6) 0.0153(5) 0.0255(6) 0.0060(4) -0.0053(5) 0.0079(5)
C5 0.0106(4) 0.0119(4) 0.0117(4) 0.0032(3) -0.0009(3) 0.0022(3)
C40 0.0125(4) 0.0191(5) 0.0101(4) 0.0002(3) 0.0008(3) 0.0019(3)
C39 0.0078(4) 0.0234(5) 0.0155(4) 0.0043(4) 0.0016(3) 0.0021(4)
C95 0.0137(4) 0.0132(4) 0.0222(5) -0.0022(4) -0.0054(4) 0.0022(3)
C81 0.0315(7) 0.0388(8) 0.0136(5) -0.0004(5) -0.0007(5) 0.0093(6)
C60 0.0153(5) 0.0232(5) 0.0191(5) 0.0042(4) -0.0022(4) 0.0055(4)
C11 0.0107(4) 0.0099(4) 0.0127(4) 0.0004(3) -0.0011(3) 0.0024(3)
C22 0.0135(4) 0.0174(4) 0.0136(4) -0.0001(3) -0.0013(3) 0.0059(4)
C23 0.0226(6) 0.0238(6) 0.0207(5) -0.0031(4) -0.0071(4) 0.0039(5)
C38 0.0081(4) 0.0213(5) 0.0165(4) 0.0049(4) 0.0018(3) 0.0003(3)
C50 0.0174(5) 0.0293(6) 0.0185(5) 0.0132(4) 0.0047(4) 0.0110(4)
C56 0.0138(4) 0.0164(4) 0.0187(5) 0.0015(4) 0.0031(4) 0.0062(4)
C59 0.0155(5) 0.0366(7) 0.0122(4) 0.0081(4) 0.0016(4) 0.0095(5)
C41 0.0164(5) 0.0208(5) 0.0119(4) 0.0015(4) -0.0026(3) 0.0020(4)
C53 0.0183(5) 0.0158(5) 0.0317(6) 0.0071(4) 0.0104(5) 0.0059(4)
C75 0.0304(6) 0.0160(5) 0.0156(5) 0.0011(4) -0.0045(4) 0.0047(4)
C74 0.0143(4) 0.0145(4) 0.0153(4) 0.0058(3) -0.0003(3) 0.0032(3)
C80 0.0265(7) 0.0315(7) 0.0220(6) -0.0002(5) -0.0044(5) -0.0003(6)
C31 0.0288(6) 0.0139(5) 0.0187(5) 0.0027(4) 0.0031(4) -0.0002(4)
C29 0.0166(5) 0.0173(5) 0.0329(7) 0.0035(5) 0.0005(4) 0.0068(4)
C76 0.0309(7) 0.0380(8) 0.0194(6) -0.0047(5) -0.0037(5) 0.0192(6)
C34 0.0176(5) 0.0171(5) 0.0200(5) 0.0036(4) 0.0027(4) 0.0049(4)
C77 0.0184(5) 0.0420(8) 0.0177(5) 0.0018(5) 0.0009(4) 0.0045(5)
C28 0.0228(6) 0.0188(5) 0.0360(7) 0.0050(5) -0.0050(5) 0.0104(5)
C55 0.0243(6) 0.0205(6) 0.0542(10) 0.0122(6) 0.0177(7) 0.0047(5)
C32 0.0346(8) 0.0183(6) 0.0292(7) 0.0027(5) 0.0064(6) -0.0031(5)
C44 0.0393(8) 0.0312(7) 0.0187(6) -0.0040(5) 0.0099(5) 0.0087(6)
C58 0.0186(5) 0.0309(7) 0.0278(6) -0.0003(5) 0.0063(5) 0.0126(5)
C57 0.0190(5) 0.0171(5) 0.0335(7) 0.0046(5) 0.0059(5) 0.0053(4)
C42 0.0325(7) 0.0288(7) 0.0116(5) 0.0017(4) -0.0030(4) 0.0037(5)
C79 0.0200(6) 0.0477(10) 0.0209(6) 0.0027(6) -0.0009(5) 0.0078(6)
C18 0.0268(6) 0.0437(8) 0.0166(5) 0.0083(5) 0.0075(5) 0.0193(6)
C21 0.0134(4) 0.0117(4) 0.0255(6) 0.0007(4) -0.0029(4) -0.0003(3)
C43 0.0455(9) 0.0335(8) 0.0133(5) -0.0026(5) 0.0051(5) 0.0038(7)
C54 0.0256(6) 0.0221(6) 0.0489(9) 0.0119(6) 0.0162(6) 0.0128(5)
C82 0.0321(8) 0.0362(8) 0.0226(6) 0.0131(6) 0.0008(5) 0.0071(6)
C83 0.0364(8) 0.0392(9) 0.0261(7) 0.0012(6) -0.0062(6) 0.0197(7)
C36 0.0250(6) 0.0248(6) 0.0347(8) 0.0121(6) 0.0042(6) -0.0006(5)
C61 0.0241(6) 0.0251(6) 0.0289(7) 0.0080(5) 0.0013(5) 0.0074(5)
C35 0.0420(9) 0.0273(7) 0.0237(6) -0.0018(5) 0.0037(6) 0.0081(6)
C33 0.0433(9) 0.0229(6) 0.0190(6) 0.0045(5) 0.0014(6) -0.0026(6)
C62 0.0159(5) 0.0369(8) 0.0372(8) 0.0107(6) 0.0000(5) 0.0079(5)
C46 0.0419(10) 0.0234(7) 0.0443(10) -0.0014(7) 0.0017(8) 0.0101(7)
C47 0.0280(7) 0.0434(10) 0.0414(9) -0.0060(7) 0.0093(7) 0.0174(7)
C20 0.0550(12) 0.0813(17) 0.0193(7) -0.0140(8) -0.0086(7) 0.0439(13)
C19 0.0448(11) 0.0867(19) 0.0567(13) 0.0516(14) 0.0331(11) 0.0370(13)
C84 0.0608(16) 0.0488(13) 0.0658(17) 0.0210(12) 0.0278(13) 0.0162(12)
C86 0.0464(12) 0.0535(13) 0.0354(10) -0.0004(9) 0.0064(8) 0.0092(10)
C89 0.0640(18) 0.0315(10) 0.110(3) -0.0146(14) -0.0449(19) 0.0168(11)
C85 0.0607(16) 0.0579(15) 0.0438(12) 0.0105(11) 0.0195(11) 0.0065(12)
C88 0.0628(17) 0.0425(13) 0.097(3) -0.0156(14) -0.0327(17) 0.0243(13)
C90 0.0390(13) 0.0374(12) 0.156(4) 0.0234(17) -0.0340(19) 0.0032(10)
C91 0.072(2) 0.0336(12) 0.159(4) 0.0169(18) -0.069(3) -0.0017(13)
C87 0.106(3) 0.092(3) 0.089(3) -0.045(2) -0.045(2) 0.061(3)
C93 0.023(4) 0.036(4) 0.035(4) 0.006(3) 0.008(3) 0.010(3)
C92 0.0444(19) 0.074(3) 0.121(5) 0.051(3) -0.023(2) -0.0190(19)

loop_
_atom_type_symbol
_atom_type_description
_atom_type_scat_dispersion_real
_atom_type_scat_dispersion_imag
_atom_type_scat_source
C C 0.0033 0.0016 'International Tables Vol C Tables 4.2.6.8 and 6.1.1.4'
H H 0.0000 0.0000 'International Tables Vol C Tables 4.2.6.8 and 6.1.1.4'
Co Co 0.3494 0.9721 'International Tables Vol C Tables 4.2.6.8 and 6.1.1.4'
F F 0.0171 0.0103 'International Tables Vol C Tables 4.2.6.8 and 6.1.1.4'
N N 0.0061 0.0033 'International Tables Vol C Tables 4.2.6.8 and 6.1.1.4'

loop_
_geom_angle_atom_site_label_1
_geom_angle_atom_site_label_2
_geom_angle_atom_site_label_3
_geom_angle
_geom_angle_site_symmetry_1
_geom_angle_site_symmetry_3
_geom_angle_publ_flag
C69 Co1 C71 67.06(5) . . ?
C69 Co1 C64 126.70(6) . . ?
C69 Co1 C66 167.01(6) . . ?
C69 Co1 C67 147.57(5) . . ?
C69 Co1 C63 113.14(5) . . ?
C69 Co1 C65 103.84(5) . . ?
C71 Co1 C64 110.90(5) . . ?
C71 Co1 C66 112.00(5) . . ?
C71 Co1 C67 140.51(5) . . ?
C71 Co1 C63 178.64(5) . . ?
C71 Co1 C65 138.09(5) . . ?
C64 Co1 C67 67.57(5) . . ?
C64 Co1 C63 67.86(5) . . ?
C66 Co1 C64 40.60(6) . . ?
C66 Co1 C67 39.97(5) . . ?
C66 Co1 C63 67.47(5) . . ?
C73 Co1 C69 42.34(6) . . ?
C73 Co1 C71 69.27(5) . . ?
C73 Co1 C64 168.74(6) . . ?
C73 Co1 C66 150.50(6) . . ?
C73 Co1 C72 42.20(6) . . ?
C73 Co1 C67 119.95(5) . . ?
C73 Co1 C63 111.83(5) . . ?
C73 Co1 C65 132.31(6) . . ?
C72 Co1 C69 70.11(5) . . ?
C72 Co1 C71 41.38(5) . . ?
C72 Co1 C64 144.52(6) . . ?
C72 Co1 C66 118.42(6) . . ?
C72 Co1 C67 116.96(5) . . ?
C72 Co1 C63 139.98(5) . . ?
C72 Co1 C65 173.84(6) . . ?
C63 Co1 C67 39.81(5) . . ?
C65 Co1 C64 40.17(6) . . ?
C65 Co1 C66 67.74(6) . . ?
C65 Co1 C67 67.43(5) . . ?
C65 Co1 C63 40.59(5) . . ?
C78 Co2 C81 153.39(6) . . ?
C78 Co2 C80 162.26(7) . . ?
C78 Co2 C79 123.17(7) . . ?
C78 Co2 C82 117.83(7) . . ?
C78 Co2 C83 104.37(7) . . ?
C75 Co2 C78 67.10(5) . . ?
C75 Co2 C81 135.60(7) . . ?
C75 Co2 C80 108.62(7) . . ?
C75 Co2 C79 110.93(7) . . ?
C75 Co2 C82 174.97(7) . . ?
C75 Co2 C83 141.34(8) . . ?
C80 Co2 C81 39.84(7) . . ?
C80 Co2 C82 67.03(7) . . ?
C76 Co2 C78 69.58(6) . . ?
C76 Co2 C81 115.88(7) . . ?
C76 Co2 C75 42.14(7) . . ?
C76 Co2 C80 119.72(8) . . ?
C76 Co2 C79 147.45(8) . . ?
C76 Co2 C82 137.12(8) . . ?
C76 Co2 C83 171.98(8) . . ?
C77 Co2 C78 41.78(7) . . ?
C77 Co2 C81 123.50(7) . . ?
C77 Co2 C75 70.09(7) . . ?
C77 Co2 C80 154.97(8) . . ?
C77 Co2 C76 42.30(8) . . ?
C77 Co2 C79 164.28(8) . . ?
C77 Co2 C82 112.65(7) . . ?
C77 Co2 C83 129.68(8) . . ?
C79 Co2 C81 67.51(7) . . ?
C79 Co2 C80 40.65(8) . . ?
C79 Co2 C82 67.68(7) . . ?
C82 Co2 C81 39.40(8) . . ?
C83 Co2 C81 67.07(7) . . ?
C83 Co2 C80 67.59(8) . . ?
C83 Co2 C79 40.24(8) . . ?
C83 Co2 C82 40.36(8) . . ?
C48 N2 C38 120.01(9) . . ?
C37 N2 C48 126.41(9) . . ?
C37 N2 C38 110.54(9) . . ?
C37 N1 C40 124.75(9) . . ?
C37 N1 C39 109.39(9) . . ?
C40 N1 C39 118.04(9) . . ?
C25 N4 C21 119.11(9) . . ?
C11 N4 C25 127.38(10) . . ?
C11 N4 C21 110.42(9) . . ?
C12 N3 C95 117.52(9) . . ?
C11 N3 C12 124.54(9) . . ?
C11 N3 C95 109.28(9) . . ?
C6 C1 C10 117.84(9) . . ?
C2 C1 C6 117.81(9) . . ?
C2 C1 C10 124.28(9) . . ?
C52 C48 N2 120.70(10) . . ?
C52 C48 C49 121.31(10) . . ?
C49 C48 N2 117.95(10) . . ?
C1 C6 C5 117.69(9) . . ?
C7 C6 C1 117.82(9) . . ?
C7 C6 C5 124.43(9) . . ?
C7 C8 C9 112.35(9) . . ?
C37 C8 C7 124.87(10) . . ?
C37 C8 C9 122.77(10) . . ?
C70 C69 Co1 92.95(7) . . ?
C73 C69 Co1 67.60(7) . . ?
C73 C69 C70 109.48(10) . . ?
C48 C52 C56 123.26(10) . . ?
C51 C52 C48 118.05(11) . . ?
C51 C52 C56 118.60(11) . . ?
F1 C2 C1 118.29(9) . . ?
F1 C2 C3 116.44(9) . . ?
C1 C2 C3 125.07(9) . . ?
F3 C7 C6 118.98(10) . . ?
F3 C7 C8 116.10(9) . . ?
C6 C7 C8 124.68(10) . . ?
C69 C70 C71 93.57(9) . . ?
C69 C70 C10 115.61(9) . . ?
C71 C70 C10 116.58(9) . . ?
C12 C13 C22 121.93(10) . . ?
C14 C13 C12 118.50(11) . . ?
C14 C13 C22 119.57(10) . . ?
C13 C12 N3 116.98(10) . . ?
C13 C12 C17 121.30(10) . . ?
C17 C12 N3 121.56(10) . . ?
C48 C49 C53 121.93(11) . . ?
C50 C49 C48 118.10(12) . . ?
C50 C49 C53 119.97(11) . . ?
C70 C71 Co1 91.28(7) . . ?
C72 C71 Co1 67.20(7) . . ?
C72 C71 C70 110.17(10) . . ?
F2 C9 C8 114.01(9) . . ?
C10 C9 F2 118.91(9) . . ?
C10 C9 C8 126.73(10) . . ?
N2 C37 N1 108.07(9) . . ?
N2 C37 C8 126.28(9) . . ?
N1 C37 C8 125.65(10) . . ?
C30 C25 N4 120.37(10) . . ?
C30 C25 C26 122.19(11) . . ?
C26 C25 N4 117.27(11) . . ?
C1 C10 C70 121.70(9) . . ?
C9 C10 C1 116.15(9) . . ?
C9 C10 C70 121.74(9) . . ?
C12 C17 C18 124.10(11) . . ?
C16 C17 C12 117.82(12) . . ?
C16 C17 C18 117.98(11) . . ?
F4 C4 C3 114.41(9) . . ?
C5 C4 F4 118.57(9) . . ?
C5 C4 C3 126.67(10) . . ?
C2 C3 C4 112.28(9) . . ?
C11 C3 C2 124.10(9) . . ?
C11 C3 C4 123.48(10) . . ?
C14 C15 C16 119.75(12) . . ?
C25 C30 C34 123.29(11) . . ?
C29 C30 C25 117.67(12) . . ?
C29 C30 C34 118.97(12) . . ?
C25 C26 C31 121.55(12) . . ?
C27 C26 C25 117.94(13) . . ?
C27 C26 C31 120.51(12) . . ?
C66 C64 Co1 69.56(7) . . ?
C65 C64 Co1 69.72(7) . . ?
C65 C64 C66 107.50(11) . . ?
C74 C78 Co2 92.48(8) . . ?
C77 C78 Co2 67.23(8) . . ?
C77 C78 C74 110.47(13) . . ?
C15 C16 C17 121.57(12) . . ?
C64 C66 Co1 69.84(7) . . ?
C67 C66 Co1 71.24(7) . . ?
C67 C66 C64 108.39(12) . . ?
C69 C73 Co1 70.06(7) . . ?
C72 C73 Co1 69.61(7) . . ?
C72 C73 C69 106.56(10) . . ?
C71 C72 Co1 71.43(7) . . ?
C73 C72 Co1 68.19(7) . . ?
C73 C72 C71 106.38(11) . . ?
C59 C51 C52 121.46(12) . . ?
C15 C14 C13 121.01(12) . . ?
C66 C67 Co1 68.79(7) . . ?
C63 C67 Co1 69.40(7) . . ?
C63 C67 C66 108.01(12) . . ?
C67 C63 Co1 70.79(7) . . ?
C67 C63 C65 107.78(11) . . ?
C65 C63 Co1 69.12(7) . . ?
C64 C65 Co1 70.11(8) . . ?
C64 C65 C63 108.30(12) . . ?
C63 C65 Co1 70.28(7) . . ?
C94 C45 C46 110.79(14) . . ?
C94 C45 C47 111.49(14) . . ?
C47 C45 C46 111.70(14) . . ?
C40 C94 C45 123.82(12) . . ?
C44 C94 C45 118.82(13) . . ?
C44 C94 C40 117.27(14) . . ?
C28 C27 C26 121.00(13) . . ?
C6 C5 C74 118.88(9) . . ?
C4 C5 C6 116.76(9) . . ?
C4 C5 C74 123.80(10) . . ?
C94 C40 N1 121.16(11) . . ?
C41 C40 N1 116.94(11) . . ?
C41 C40 C94 121.75(11) . . ?
N1 C39 C38 102.55(9) . . ?
N3 C95 C21 102.32(9) . . ?
C80 C81 Co2 68.37(9) . . ?
C82 C81 Co2 69.52(9) . . ?
C82 C81 C80 107.82(16) . . ?
C41 C60 C61 112.10(12) . . ?
C41 C60 C62 111.13(12) . . ?
C61 C60 C62 109.96(12) . . ?
N4 C11 N3 107.82(9) . . ?
N4 C11 C3 127.08(10) . . ?
C3 C11 N3 125.10(10) . . ?
C13 C22 C24 111.95(10) . . ?
C13 C22 C23 111.11(11) . . ?
C24 C22 C23 109.62(11) . . ?
N2 C38 C39 102.09(9) . . ?
C59 C50 C49 121.27(12) . . ?
C52 C56 C58 109.85(11) . . ?
C52 C56 C57 112.04(10) . . ?
C57 C56 C58 110.37(11) . . ?
C51 C59 C50 119.67(11) . . ?
C40 C41 C60 122.05(11) . . ?
C42 C41 C40 118.40(13) . . ?
C42 C41 C60 119.54(12) . . ?
C49 C53 C55 111.26(12) . . ?
C49 C53 C54 112.17(12) . . ?
C54 C53 C55 109.86(12) . . ?
C74 C75 Co2 91.99(8) . . ?
C76 C75 Co2 67.28(8) . . ?
C76 C75 C74 109.04(12) . . ?
C78 C74 C5 119.52(10) . . ?
C78 C74 C75 93.61(10) . . ?
C5 C74 C75 113.41(10) . . ?
C81 C80 Co2 71.80(9) . . ?
C81 C80 C79 108.58(16) . . ?
C79 C80 Co2 69.69(9) . . ?
C26 C31 C32 111.52(12) . . ?
C26 C31 C33 112.52(13) . . ?
C33 C31 C32 109.69(12) . . ?
C28 C29 C30 120.96(14) . . ?
C75 C76 Co2 70.58(8) . . ?
C77 C76 Co2 68.87(9) . . ?
C77 C76 C75 106.56(13) . . ?
C30 C34 C36 111.21(11) . . ?
C30 C34 C35 110.90(12) . . ?
C36 C34 C35 111.49(13) . . ?
C78 C77 Co2 70.99(8) . . ?
C76 C77 Co2 68.83(9) . . ?
C76 C77 C78 106.29(13) . . ?
C29 C28 C27 120.19(13) . . ?
C43 C44 C94 121.46(15) . . ?
C43 C42 C41 121.08(15) . . ?
C80 C79 Co2 69.66(9) . . ?
C83 C79 Co2 69.80(10) . . ?
C83 C79 C80 107.09(15) . . ?
C17 C18 C20 111.00(16) . . ?
C17 C18 C19 110.43(14) . . ?
C20 C18 C19 112.31(19) . . ?
N4 C21 C95 101.70(9) . . ?
C42 C43 C44 119.97(13) . . ?
C81 C82 Co2 71.08(9) . . ?
C81 C82 C83 108.08(16) . . ?
C83 C82 Co2 68.82(9) . . ?
C79 C83 Co2 69.96(10) . . ?
C79 C83 C82 108.40(16) . . ?
C82 C83 Co2 70.82(10) . . ?
C85 C86 C86 116.7(3) . 2_556 ?
C88 C89 C90 111.7(3) . . ?
C86 C85 C84 115.9(2) . . ?
C87 C88 C89 111.5(3) . . ?
C89 C90 C91 115.1(3) . . ?
C90 C91 C92 110.4(4) . . ?
C93 C91 C90 120.6(6) . . ?

loop_
_geom_bond_atom_site_label_1
_geom_bond_atom_site_label_2
_geom_bond_distance
_geom_bond_site_symmetry_2
_geom_bond_publ_flag
Co1 C69 1.9975(12) . ?
Co1 C71 2.0394(11) . ?
Co1 C64 2.0657(13) . ?
Co1 C66 2.0620(13) . ?
Co1 C73 1.9645(13) . ?
Co1 C72 1.9833(13) . ?
Co1 C67 2.0943(12) . ?
Co1 C63 2.0760(12) . ?
Co1 C65 2.0606(13) . ?
Co2 C78 2.0230(13) . ?
Co2 C81 2.0991(15) . ?
Co2 C75 2.0166(14) . ?
Co2 C80 2.0540(15) . ?
Co2 C76 1.9725(16) . ?
Co2 C77 1.9729(15) . ?
Co2 C79 2.0544(16) . ?
Co2 C82 2.0789(16) . ?
Co2 C83 2.0524(17) . ?
F1 C2 1.3589(12) . ?
F2 C9 1.3610(13) . ?
F4 C4 1.3569(13) . ?
F3 C7 1.3568(13) . ?
N2 C48 1.4253(14) . ?
N2 C37 1.3852(14) . ?
N2 C38 1.4671(15) . ?
N1 C37 1.3881(14) . ?
N1 C40 1.4286(15) . ?
N1 C39 1.4706(15) . ?
N4 C25 1.4282(15) . ?
N4 C11 1.3893(14) . ?
N4 C21 1.4720(15) . ?
N3 C12 1.4351(15) . ?
N3 C95 1.4714(15) . ?
N3 C11 1.3912(14) . ?
C1 C6 1.4610(14) . ?
C1 C2 1.3636(14) . ?
C1 C10 1.4673(15) . ?
C48 C52 1.4038(16) . ?
C48 C49 1.4116(16) . ?
C6 C7 1.3641(15) . ?
C6 C5 1.4677(15) . ?
C8 C7 1.4379(15) . ?
C8 C9 1.4470(15) . ?
C8 C37 1.3896(14) . ?
C69 C70 1.5292(16) . ?
C69 C73 1.431(2) . ?
C52 C51 1.3978(16) . ?
C52 C56 1.5198(17) . ?
C2 C3 1.4400(15) . ?
C70 C71 1.5310(15) . ?
C70 C10 1.5426(15) . ?
C13 C12 1.4084(16) . ?
C13 C14 1.3977(16) . ?
C13 C22 1.5173(17) . ?
C12 C17 1.4098(16) . ?
C49 C50 1.3952(18) . ?
C49 C53 1.5184(19) . ?
C71 C72 1.4222(17) . ?
C9 C10 1.3513(14) . ?
C25 C30 1.4027(18) . ?
C25 C26 1.4108(17) . ?
C17 C16 1.3978(18) . ?
C17 C18 1.514(2) . ?
C4 C3 1.4486(15) . ?
C4 C5 1.3515(15) . ?
C3 C11 1.3897(15) . ?
C15 C16 1.389(2) . ?
C15 C14 1.3851(19) . ?
C30 C29 1.4030(18) . ?
C30 C34 1.5150(18) . ?
C26 C27 1.3922(19) . ?
C26 C31 1.522(2) . ?
C64 C66 1.432(2) . ?
C64 C65 1.417(2) . ?
C78 C74 1.5190(18) . ?
C78 C77 1.426(2) . ?
C66 C67 1.4207(19) . ?
C73 C72 1.421(2) . ?
C51 C59 1.383(2) . ?
C24 C22 1.5320(19) . ?
C67 C63 1.4200(19) . ?
C63 C65 1.4349(19) . ?
C45 C94 1.517(2) . ?
C45 C46 1.538(2) . ?
C45 C47 1.534(2) . ?
C94 C40 1.4102(18) . ?
C94 C44 1.405(2) . ?
C27 C28 1.391(3) . ?
C5 C74 1.5330(16) . ?
C40 C41 1.4093(18) . ?
C39 C38 1.5225(17) . ?
C95 C21 1.5247(18) . ?
C81 C80 1.416(3) . ?
C81 C82 1.408(3) . ?
C60 C41 1.521(2) . ?
C60 C61 1.535(2) . ?
C60 C62 1.537(2) . ?
C22 C23 1.5364(18) . ?
C50 C59 1.386(2) . ?
C56 C58 1.5339(18) . ?
C56 C57 1.5327(19) . ?
C41 C42 1.3919(18) . ?
C53 C55 1.537(2) . ?
C53 C54 1.536(2) . ?
C75 C74 1.5435(19) . ?
C75 C76 1.435(2) . ?
C80 C79 1.427(3) . ?
C31 C32 1.536(2) . ?
C31 C33 1.532(2) . ?
C29 C28 1.390(2) . ?
C76 C77 1.424(3) . ?
C34 C36 1.523(2) . ?
C34 C35 1.534(2) . ?
C44 C43 1.389(3) . ?
C42 C43 1.384(3) . ?
C79 C83 1.413(3) . ?
C18 C20 1.537(3) . ?
C18 C19 1.538(3) . ?
C82 C83 1.425(3) . ?
C84 C85 1.506(4) . ?
C86 C86 1.511(5) 2_556 ?
C86 C85 1.491(4) . ?
C89 C88 1.515(5) . ?
C89 C90 1.533(7) . ?
C88 C87 1.383(7) . ?
C90 C91 1.531(5) . ?
C91 C93 1.118(10) . ?
C91 C92 1.711(9) . ?
